data_4333682
loop_
_publ_author_name
'Aur\'elie Damas'
'Lise-Marie Chamoreau'
'Andrew L. Cooksy'
'Anny Jutand'
'Hani Amouri'

_publ_contact_author
;
  Hani Amouri
;
_publ_contact_author_email hani.amouri@upmc.fr
_publ_contact_author_fax '00 33 1 44 27 38 41'
_publ_contact_author_phone '00 33 1 44 27 30 83'
_publ_section_title
;
 \p-Bonded Dithiolene Complexes: Synthesis, Molecular Structures,
 Electrochemical Behavior, and Density Functional Theory Calculations
;
_journal_name_full 'Inorganic Chemistry'
_journal_page_first 1409
_journal_page_last 1417
_journal_paper_doi 10.1021/ic302128q
_journal_volume 52
_journal_year 2013
_chemical_formula_moiety '2(C26 H34 Ir1 Rh1 S2), 4 (C F3 O3 S), H2 O'
_chemical_formula_sum 'C56 H70 B0 F12 Ir2 O13 Rh2 S8'
_chemical_formula_weight 2025.82
_chemical_name_systematic
;
 ?
;
_space_group_IT_number 14
_symmetry_cell_setting monoclinic
_symmetry_Int_Tables_number 14
_symmetry_space_group_name_Hall '-P 2ybc'
_symmetry_space_group_name_H-M 'P 1 21/c 1'
_atom_sites_solution_hydrogens geom
_atom_sites_solution_primary direct
_atom_sites_solution_secondary difmap
_audit_creation_method SHELXL-97
_cell_angle_alpha 90.00
_cell_angle_beta 94.484(9)
_cell_angle_gamma 90.00
_cell_formula_units_Z 4
_cell_length_a 23.030(3)
_cell_length_b 12.2191(15)
_cell_length_c 24.711(2)
_cell_measurement_reflns_used 450
_cell_measurement_temperature 200(2)
_cell_measurement_theta_max 21.3
_cell_measurement_theta_min 3.4
_cell_volume 6932.5(14)
_computing_cell_refinement 'Dirax/lsq (Duisenberg & Schreurs, 1989-2000)'
_computing_data_collection 'Collect (Nonius BV, 1997-2000)'
_computing_data_reduction 'EvalCCD (Duisenberg & Schreurs 1990-2000)'
_computing_molecular_graphics 'DIAMOND. Crystal Impact GbR, Bonn, Germany'
_computing_publication_material 'WinGX publication routines (Farrugia, 1999)'
_computing_structure_refinement 'SHELXL-97 (Sheldrick, 2008)'
_computing_structure_solution 'SIR92 (Giacovazzo et al, 1993)'
_diffrn_ambient_temperature 200(2)
_diffrn_detector_area_resol_mean 9
_diffrn_measured_fraction_theta_full 0.979
_diffrn_measured_fraction_theta_max 0.979
_diffrn_measurement_device '95mm CCD camera on \k-goniostat'
_diffrn_measurement_device_type KappaCCD
_diffrn_measurement_method CCD
_diffrn_radiation_monochromator graphite
_diffrn_radiation_source 'fine-focus sealed tube'
_diffrn_radiation_type MoK\a
_diffrn_radiation_wavelength 0.71073
_diffrn_reflns_av_R_equivalents 0.0451
_diffrn_reflns_av_sigmaI/netI 0.0607
_diffrn_reflns_limit_h_max 25
_diffrn_reflns_limit_h_min -27
_diffrn_reflns_limit_k_max 10
_diffrn_reflns_limit_k_min -14
_diffrn_reflns_limit_l_max 23
_diffrn_reflns_limit_l_min -29
_diffrn_reflns_number 32549
_diffrn_reflns_theta_full 25.00
_diffrn_reflns_theta_max 25.00
_diffrn_reflns_theta_min 3.02
_diffrn_standards_decay_% 0
_diffrn_standards_number 0
_exptl_absorpt_coefficient_mu 4.625
_exptl_absorpt_correction_T_max 1
_exptl_absorpt_correction_T_min 0.523
_exptl_absorpt_correction_type multi-scan
_exptl_absorpt_process_details
;
SADABS, Bruker AXS Inc., Madison, 
Wisconsin, USA. 
;
_exptl_crystal_colour red
_exptl_crystal_density_diffrn 1.941
_exptl_crystal_description parallepiped
_exptl_crystal_F_000 3960
_exptl_crystal_size_max 0.33
_exptl_crystal_size_mid 0.15
_exptl_crystal_size_min 0.06
_refine_diff_density_max 2.856
_refine_diff_density_min -2.283
_refine_diff_density_rms 0.163
_refine_ls_extinction_method none
_refine_ls_goodness_of_fit_ref 1.018
_refine_ls_hydrogen_treatment constr
_refine_ls_matrix_type full
_refine_ls_number_parameters 817
_refine_ls_number_reflns 11972
_refine_ls_number_restraints 1
_refine_ls_restrained_S_all 1.018
_refine_ls_R_factor_all 0.0689
_refine_ls_R_factor_gt 0.0431
_refine_ls_shift/su_max 0.015
_refine_ls_shift/su_mean 0.000
_refine_ls_structure_factor_coef Fsqd
_refine_ls_weighting_details 'calc w=1/[\s^2^(Fo^2^)+(0.0609P)^2^+22.4174P] where P=(Fo^2^+2Fc^2^)/3'
_refine_ls_weighting_scheme calc
_refine_ls_wR_factor_gt 0.1039
_refine_ls_wR_factor_ref 0.1163
_reflns_number_gt 8980
_reflns_number_total 11972
_reflns_threshold_expression >2\s(I)
_cod_data_source_file ic302128q_si_002_3.cif
_cod_data_source_block ad070
_cod_original_cell_volume 6932.4(14)
_cod_original_sg_symbol_H-M 'P 21/c'
_cod_database_code 4333682

loop_
_symmetry_equiv_pos_as_xyz
'x, y, z'
'-x, y+1/2, -z+1/2'
'-x, -y, -z'
'x, -y-1/2, z-1/2'

loop_
_atom_site_label
_atom_site_type_symbol
_atom_site_fract_x
_atom_site_fract_y
_atom_site_fract_z
_atom_site_U_iso_or_equiv
_atom_site_adp_type
_atom_site_occupancy
_atom_site_symmetry_multiplicity
_atom_site_calc_flag
_atom_site_refinement_flags
Ir1 Ir 0.632410(13) 0.11837(2) 0.239330(14) 0.02709(10) Uani 1 1 d .
Rh1 Rh 0.68175(3) 0.40620(5) 0.12308(3) 0.02425(15) Uani 1 1 d .
S1 S 0.63516(9) 0.40790(15) 0.20047(9) 0.0297(5) Uani 1 1 d .
S2 S 0.73387(9) 0.25929(17) 0.15411(10) 0.0378(5) Uani 1 1 d .
C1 C 0.6643(3) 0.2980(6) 0.2381(3) 0.0259(18) Uani 1 1 d .
C2 C 0.7084(3) 0.2321(6) 0.2162(4) 0.0314(19) Uani 1 1 d .
C3 C 0.7288(4) 0.1390(7) 0.2470(4) 0.042(2) Uani 1 1 d .
H3 H 0.7559 0.0908 0.2323 0.050 Uiso 1 1 calc R
C4 C 0.7096(4) 0.1170(8) 0.2991(4) 0.045(2) Uani 1 1 d .
H4 H 0.7258 0.0577 0.3201 0.054 Uiso 1 1 calc R
C5 C 0.6669(4) 0.1825(7) 0.3195(4) 0.042(2) Uani 1 1 d .
H5 H 0.6538 0.1679 0.3543 0.050 Uiso 1 1 calc R
C6 C 0.6432(4) 0.2707(6) 0.2881(3) 0.0321(19) Uani 1 1 d .
H6 H 0.6123 0.3123 0.3011 0.038 Uiso 1 1 calc R
C7 C 0.5694(4) 0.0955(6) 0.1692(4) 0.037(2) Uani 1 1 d .
C8 C 0.6108(3) 0.0073(6) 0.1731(4) 0.0310(19) Uani 1 1 d .
C9 C 0.6056(3) -0.0491(6) 0.2225(4) 0.0301(19) Uani 1 1 d .
C10 C 0.5614(3) 0.0065(6) 0.2501(4) 0.032(2) Uani 1 1 d .
C11 C 0.5394(3) 0.0943(6) 0.2176(4) 0.037(2) Uani 1 1 d .
C12 C 0.5609(5) 0.1764(7) 0.1232(4) 0.052(3) Uani 1 1 d .
H12A H 0.5263 0.1561 0.0996 0.078 Uiso 1 1 calc R
H12B H 0.5951 0.1758 0.1020 0.078 Uiso 1 1 calc R
H12C H 0.5556 0.2499 0.1379 0.078 Uiso 1 1 calc R
C13 C 0.6516(4) -0.0225(7) 0.1306(4) 0.043(2) Uani 1 1 d .
H13A H 0.6851 -0.0623 0.1477 0.065 Uiso 1 1 calc R
H13B H 0.6650 0.0444 0.1136 0.065 Uiso 1 1 calc R
H13C H 0.6311 -0.0688 0.1030 0.065 Uiso 1 1 calc R
C14 C 0.6374(4) -0.1495(6) 0.2412(4) 0.036(2) Uani 1 1 d .
H14A H 0.6150 -0.2142 0.2287 0.054 Uiso 1 1 calc R
H14B H 0.6427 -0.1498 0.2809 0.054 Uiso 1 1 calc R
H14C H 0.6756 -0.1510 0.2262 0.054 Uiso 1 1 calc R
C15 C 0.5390(4) -0.0239(7) 0.3037(4) 0.050(3) Uani 1 1 d .
H15A H 0.5312 0.0427 0.3239 0.075 Uiso 1 1 calc R
H15B H 0.5682 -0.0681 0.3247 0.075 Uiso 1 1 calc R
H15C H 0.5029 -0.0662 0.2973 0.075 Uiso 1 1 calc R
C16 C 0.4906(4) 0.1681(9) 0.2298(5) 0.064(3) Uani 1 1 d .
H16A H 0.4534 0.1302 0.2217 0.096 Uiso 1 1 calc R
H16B H 0.4916 0.2342 0.2074 0.096 Uiso 1 1 calc R
H16C H 0.4946 0.1884 0.2682 0.096 Uiso 1 1 calc R
C17 C 0.6485(5) 0.4174(8) 0.0399(4) 0.046(2) Uani 1 1 d .
C18 C 0.7095(5) 0.4244(7) 0.0420(4) 0.046(2) Uani 1 1 d .
C19 C 0.7266(4) 0.5175(7) 0.0728(4) 0.040(2) Uani 1 1 d .
C20 C 0.6745(4) 0.5692(7) 0.0885(3) 0.035(2) Uani 1 1 d .
C21 C 0.6267(4) 0.5080(7) 0.0688(4) 0.040(2) Uani 1 1 d .
C22 C 0.6098(6) 0.3363(9) 0.0091(4) 0.072(4) Uani 1 1 d .
H22A H 0.5968 0.3666 -0.0265 0.108 Uiso 1 1 calc R
H22B H 0.5759 0.3207 0.0294 0.108 Uiso 1 1 calc R
H22C H 0.6316 0.2684 0.0042 0.108 Uiso 1 1 calc R
C23 C 0.7503(6) 0.3488(11) 0.0129(5) 0.088(5) Uani 1 1 d .
H23A H 0.7360 0.2733 0.0140 0.133 Uiso 1 1 calc R
H23B H 0.7896 0.3527 0.0310 0.133 Uiso 1 1 calc R
H23C H 0.7512 0.3721 -0.0250 0.133 Uiso 1 1 calc R
C24 C 0.7863(4) 0.5599(9) 0.0858(5) 0.064(3) Uani 1 1 d .
H24A H 0.8145 0.5008 0.0824 0.097 Uiso 1 1 calc R
H24B H 0.7898 0.5881 0.1230 0.097 Uiso 1 1 calc R
H24C H 0.7941 0.6190 0.0605 0.097 Uiso 1 1 calc R
C25 C 0.6746(5) 0.6740(8) 0.1199(5) 0.058(3) Uani 1 1 d .
H25A H 0.6778 0.7359 0.0950 0.088 Uiso 1 1 calc R
H25B H 0.7077 0.6747 0.1473 0.088 Uiso 1 1 calc R
H25C H 0.6382 0.6802 0.1378 0.088 Uiso 1 1 calc R
C26 C 0.5640(4) 0.5332(9) 0.0765(5) 0.065(3) Uani 1 1 d .
H26A H 0.5616 0.5749 0.1102 0.097 Uiso 1 1 calc R
H26B H 0.5422 0.4647 0.0787 0.097 Uiso 1 1 calc R
H26C H 0.5474 0.5765 0.0457 0.097 Uiso 1 1 calc R
Ir2 Ir 0.949444(13) 0.20076(2) 0.362896(13) 0.02533(10) Uani 1 1 d .
Rh2 Rh 0.80201(3) 0.46763(5) 0.37217(2) 0.02385(15) Uani 1 1 d .
S3 S 0.82035(9) 0.34885(18) 0.30516(9) 0.0353(5) Uani 1 1 d .
S4 S 0.83827(10) 0.34581(19) 0.43444(9) 0.0364(5) Uani 1 1 d .
C27 C 0.8519(3) 0.2368(7) 0.3391(4) 0.0318(19) Uani 1 1 d .
C28 C 0.8595(3) 0.2361(7) 0.3976(4) 0.032(2) Uani 1 1 d .
C29 C 0.8889(4) 0.1454(7) 0.4235(4) 0.036(2) Uani 1 1 d .
H29 H 0.8972 0.1457 0.4618 0.044 Uiso 1 1 calc R
C30 C 0.9057(4) 0.0559(7) 0.3930(4) 0.042(2) Uani 1 1 d .
H30 H 0.9229 -0.0057 0.4115 0.050 Uiso 1 1 calc R
C31 C 0.8981(4) 0.0538(7) 0.3376(4) 0.043(2) Uani 1 1 d .
H31 H 0.9102 -0.0082 0.3182 0.051 Uiso 1 1 calc R
C32 C 0.8721(4) 0.1447(7) 0.3091(4) 0.041(2) Uani 1 1 d .
H32 H 0.8680 0.1448 0.2706 0.049 Uiso 1 1 calc R
C33 C 0.9969(3) 0.3481(6) 0.3451(3) 0.0283(18) Uani 1 1 d .
C34 C 1.0114(3) 0.3161(6) 0.3997(3) 0.0273(18) Uani 1 1 d .
C35 C 1.0384(3) 0.2107(6) 0.3992(3) 0.0272(18) Uani 1 1 d .
C36 C 1.0387(3) 0.1770(6) 0.3435(3) 0.0289(19) Uani 1 1 d .
C37 C 1.0133(4) 0.2629(7) 0.3099(3) 0.033(2) Uani 1 1 d .
C38 C 0.9710(4) 0.4551(7) 0.3269(4) 0.043(2) Uani 1 1 d .
H38A H 0.9529 0.4898 0.3571 0.065 Uiso 1 1 calc R
H38B H 0.9414 0.4428 0.2968 0.065 Uiso 1 1 calc R
H38C H 1.0016 0.5028 0.3148 0.065 Uiso 1 1 calc R
C39 C 1.0033(4) 0.3859(7) 0.4487(4) 0.038(2) Uani 1 1 d .
H39A H 1.0297 0.4488 0.4490 0.058 Uiso 1 1 calc R
H39B H 1.0119 0.3424 0.4817 0.058 Uiso 1 1 calc R
H39C H 0.9629 0.4118 0.4474 0.058 Uiso 1 1 calc R
C40 C 1.0630(4) 0.1488(8) 0.4470(4) 0.044(2) Uani 1 1 d .
H40A H 1.1044 0.1668 0.4540 0.065 Uiso 1 1 calc R
H40B H 1.0588 0.0701 0.4400 0.065 Uiso 1 1 calc R
H40C H 1.0422 0.1684 0.4787 0.065 Uiso 1 1 calc R
C41 C 1.0639(4) 0.0730(7) 0.3244(4) 0.045(2) Uani 1 1 d .
H41A H 1.0415 0.0486 0.2912 0.068 Uiso 1 1 calc R
H41B H 1.0621 0.0169 0.3525 0.068 Uiso 1 1 calc R
H41C H 1.1045 0.0850 0.3168 0.068 Uiso 1 1 calc R
C42 C 1.0072(4) 0.2643(9) 0.2492(3) 0.048(2) Uani 1 1 d .
H42A H 1.0395 0.3058 0.2357 0.072 Uiso 1 1 calc R
H42B H 0.9702 0.2989 0.2366 0.072 Uiso 1 1 calc R
H42C H 1.0080 0.1891 0.2355 0.072 Uiso 1 1 calc R
C43 C 0.8139(4) 0.6397(7) 0.3576(4) 0.040(2) Uani 1 1 d .
C44 C 0.8079(4) 0.6217(7) 0.4149(4) 0.039(2) Uani 1 1 d .
C45 C 0.7517(4) 0.5751(7) 0.4196(4) 0.039(2) Uani 1 1 d .
C46 C 0.7246(4) 0.5640(7) 0.3648(4) 0.036(2) Uani 1 1 d .
C47 C 0.7620(4) 0.6063(6) 0.3274(4) 0.033(2) Uani 1 1 d .
C48 C 0.8663(4) 0.6911(8) 0.3348(4) 0.053(3) Uani 1 1 d .
H48A H 0.8711 0.6609 0.2986 0.079 Uiso 1 1 calc R
H48B H 0.9012 0.6754 0.3588 0.079 Uiso 1 1 calc R
H48C H 0.8607 0.7705 0.3320 0.079 Uiso 1 1 calc R
C49 C 0.8501(5) 0.6520(10) 0.4605(4) 0.063(3) Uani 1 1 d .
H49A H 0.8402 0.7242 0.4743 0.094 Uiso 1 1 calc R
H49B H 0.8894 0.6542 0.4479 0.094 Uiso 1 1 calc R
H49C H 0.8488 0.5977 0.4896 0.094 Uiso 1 1 calc R
C50 C 0.7266(4) 0.5466(8) 0.4704(4) 0.049(3) Uani 1 1 d .
H50A H 0.7578 0.5234 0.4972 0.074 Uiso 1 1 calc R
H50B H 0.6987 0.4868 0.4638 0.074 Uiso 1 1 calc R
H50C H 0.7067 0.6106 0.4841 0.074 Uiso 1 1 calc R
C51 C 0.6641(4) 0.5232(8) 0.3518(4) 0.042(2) Uani 1 1 d .
H51A H 0.6363 0.5799 0.3607 0.062 Uiso 1 1 calc R
H51B H 0.6579 0.4573 0.3733 0.062 Uiso 1 1 calc R
H51C H 0.6585 0.5056 0.3131 0.062 Uiso 1 1 calc R
C52 C 0.7502(4) 0.6161(7) 0.2676(4) 0.044(2) Uani 1 1 d .
H52A H 0.7306 0.5498 0.2534 0.065 Uiso 1 1 calc R
H52B H 0.7871 0.6253 0.2508 0.065 Uiso 1 1 calc R
H52C H 0.7253 0.6798 0.2592 0.065 Uiso 1 1 calc R
S5 S 0.97782(10) 0.29377(18) 0.08730(9) 0.0369(5) Uani 1 1 d .
O1 O 1.0051(3) 0.3548(5) 0.1317(2) 0.0449(16) Uani 1 1 d .
O2 O 0.9585(4) 0.3579(6) 0.0414(3) 0.070(2) Uani 1 1 d .
O3 O 1.0068(3) 0.1941(6) 0.0758(3) 0.071(2) Uani 1 1 d .
F1 F 0.8797(3) 0.3268(7) 0.1291(4) 0.112(3) Uani 1 1 d .
F2 F 0.9192(3) 0.1766(6) 0.1518(3) 0.095(3) Uani 1 1 d .
F3 F 0.8780(3) 0.1960(6) 0.0727(3) 0.084(2) Uani 1 1 d .
C53 C 0.9102(4) 0.2454(9) 0.1115(4) 0.049(2) Uani 1 1 d .
S6 S 0.83468(10) 0.88005(18) 0.19652(10) 0.0388(5) Uani 1 1 d .
O4 O 0.8820(4) 0.9473(7) 0.2184(3) 0.074(2) Uani 1 1 d .
O5 O 0.7796(3) 0.9001(6) 0.2175(3) 0.062(2) Uani 1 1 d .
O6 O 0.8492(3) 0.7673(5) 0.1915(3) 0.0582(19) Uani 1 1 d .
F4 F 0.8042(3) 1.0267(5) 0.1228(3) 0.0689(18) Uani 1 1 d .
F5 F 0.8714(3) 0.9205(5) 0.1016(2) 0.0681(18) Uani 1 1 d .
F6 F 0.7842(3) 0.8630(6) 0.0996(3) 0.079(2) Uani 1 1 d .
C54 C 0.8238(4) 0.9244(7) 0.1271(4) 0.040(2) Uani 1 1 d .
S7 S 0.48469(10) 0.82036(18) 0.12772(9) 0.0372(5) Uani 1 1 d .
O7 O 0.4655(3) 0.9059(5) 0.1618(3) 0.0479(17) Uani 1 1 d .
O8 O 0.5447(3) 0.7936(5) 0.1372(3) 0.0571(19) Uani 1 1 d .
O9 O 0.4462(3) 0.7290(5) 0.1205(3) 0.0540(18) Uani 1 1 d .
F7 F 0.5139(3) 0.9710(5) 0.0605(3) 0.086(2) Uani 1 1 d .
F8 F 0.4267(3) 0.9124(5) 0.0448(3) 0.082(2) Uani 1 1 d .
F9 F 0.4979(3) 0.8162(5) 0.0239(2) 0.0713(19) Uani 1 1 d .
C55 C 0.4801(5) 0.8830(8) 0.0610(4) 0.051(3) Uani 1 1 d .
S8 S 0.67560(18) 0.8659(3) 0.42265(17) 0.0908(11) Uiso 1 1 d D
O10 O 0.7170(5) 0.8383(10) 0.4686(5) 0.127(4) Uiso 1 1 d .
O11 O 0.6610(5) 0.9800(10) 0.4171(5) 0.132(4) Uiso 1 1 d .
O12 O 0.6884(5) 0.8090(9) 0.3726(5) 0.122(4) Uiso 1 1 d .
C56 C 0.6110(10) 0.809(2) 0.4453(13) 0.186(10) Uiso 1 1 d D
F10 F 0.6117(7) 0.6952(14) 0.4452(7) 0.210(6) Uiso 1 1 d .
F11 F 0.5719(10) 0.8003(17) 0.3982(10) 0.286(9) Uiso 1 1 d .
F12A F 0.6005(9) 0.8092(15) 0.4953(9) 0.121(6) Uiso 0.50 1 d P
F12B F 0.5690(13) 0.869(2) 0.4531(12) 0.169(9) Uiso 0.50 1 d P
O1W O 0.7818(7) -0.0952(12) 0.3368(7) 0.178(6) Uiso 1 1 d .

loop_
_atom_site_aniso_label
_atom_site_aniso_U_11
_atom_site_aniso_U_22
_atom_site_aniso_U_33
_atom_site_aniso_U_23
_atom_site_aniso_U_13
_atom_site_aniso_U_12
Ir1 0.01940(17) 0.02184(17) 0.0390(2) 0.00055(13) -0.00433(14) -0.00268(12)
Rh1 0.0247(3) 0.0218(3) 0.0265(4) -0.0044(2) 0.0038(3) -0.0052(2)
S1 0.0344(12) 0.0234(10) 0.0315(12) -0.0017(8) 0.0043(9) 0.0004(8)
S2 0.0261(11) 0.0342(12) 0.0545(15) -0.0012(10) 0.0125(11) 0.0027(9)
C1 0.027(4) 0.024(4) 0.025(5) -0.004(3) -0.009(3) -0.011(3)
C2 0.021(4) 0.027(4) 0.046(5) 0.002(4) 0.001(4) -0.010(3)
C3 0.020(4) 0.031(5) 0.072(7) 0.003(4) -0.007(4) -0.001(4)
C4 0.032(5) 0.048(6) 0.051(7) 0.014(5) -0.022(5) -0.015(4)
C5 0.051(6) 0.040(5) 0.031(5) 0.003(4) -0.014(4) -0.012(4)
C6 0.038(5) 0.034(5) 0.023(5) -0.011(4) -0.009(4) -0.009(4)
C7 0.023(4) 0.027(5) 0.058(6) -0.003(4) -0.018(4) -0.006(3)
C8 0.027(5) 0.024(4) 0.040(5) -0.009(4) -0.010(4) -0.009(3)
C9 0.025(4) 0.025(4) 0.041(5) -0.004(4) 0.003(4) -0.011(3)
C10 0.022(4) 0.027(4) 0.049(6) -0.004(4) 0.005(4) -0.012(3)
C11 0.017(4) 0.028(5) 0.065(7) -0.014(4) -0.005(4) -0.003(3)
C12 0.057(7) 0.030(5) 0.063(7) 0.002(5) -0.025(5) 0.001(4)
C13 0.037(5) 0.045(5) 0.048(6) -0.010(4) 0.003(5) -0.005(4)
C14 0.039(5) 0.023(4) 0.046(6) 0.002(4) 0.002(4) 0.005(4)
C15 0.044(6) 0.043(6) 0.065(7) 0.001(5) 0.024(5) -0.006(4)
C16 0.032(6) 0.057(7) 0.100(10) -0.027(6) -0.012(6) 0.012(5)
C17 0.064(7) 0.048(6) 0.026(5) -0.001(4) 0.004(5) -0.023(5)
C18 0.064(7) 0.045(6) 0.031(5) -0.001(4) 0.022(5) 0.008(5)
C19 0.037(5) 0.049(6) 0.036(6) 0.002(4) 0.011(4) -0.007(4)
C20 0.043(5) 0.029(5) 0.031(5) 0.003(4) 0.000(4) -0.006(4)
C21 0.042(6) 0.048(6) 0.030(5) 0.010(4) -0.002(4) -0.006(4)
C22 0.116(11) 0.067(7) 0.030(6) -0.009(5) -0.013(6) -0.040(7)
C23 0.118(12) 0.087(9) 0.067(9) -0.012(7) 0.051(9) 0.018(8)
C24 0.035(6) 0.069(7) 0.092(9) 0.008(6) 0.015(6) -0.012(5)
C25 0.069(8) 0.037(6) 0.068(8) -0.006(5) -0.004(6) 0.006(5)
C26 0.035(6) 0.082(8) 0.078(9) 0.029(6) 0.005(6) 0.006(5)
Ir2 0.02103(17) 0.02848(18) 0.02603(19) -0.00036(13) -0.00096(13) -0.00215(12)
Rh2 0.0190(3) 0.0280(3) 0.0237(4) -0.0005(3) -0.0039(3) -0.0013(2)
S3 0.0335(12) 0.0401(12) 0.0299(13) -0.0059(9) -0.0117(9) 0.0025(9)
S4 0.0341(12) 0.0469(13) 0.0291(13) 0.0059(10) 0.0072(10) 0.0081(10)
C27 0.016(4) 0.039(5) 0.040(5) -0.006(4) -0.003(4) -0.002(3)
C28 0.018(4) 0.035(5) 0.043(6) 0.008(4) 0.008(4) -0.002(3)
C29 0.024(5) 0.044(5) 0.043(6) 0.010(4) 0.018(4) -0.003(4)
C30 0.023(5) 0.037(5) 0.067(7) 0.012(5) 0.007(5) -0.009(4)
C31 0.028(5) 0.030(5) 0.069(8) -0.006(5) -0.002(5) -0.001(4)
C32 0.027(5) 0.045(5) 0.048(6) -0.014(4) -0.012(4) -0.012(4)
C33 0.026(4) 0.028(4) 0.031(5) 0.003(3) 0.001(4) -0.007(3)
C34 0.022(4) 0.035(5) 0.026(5) -0.004(4) 0.005(3) -0.002(3)
C35 0.017(4) 0.030(4) 0.035(5) -0.003(4) 0.001(3) -0.006(3)
C36 0.017(4) 0.030(4) 0.040(5) -0.003(4) 0.003(4) -0.007(3)
C37 0.026(5) 0.043(5) 0.029(5) 0.003(4) 0.006(4) -0.006(4)
C38 0.045(6) 0.037(5) 0.047(6) 0.013(4) 0.003(5) -0.003(4)
C39 0.033(5) 0.050(5) 0.033(5) -0.019(4) 0.003(4) 0.000(4)
C40 0.036(5) 0.059(6) 0.035(6) 0.017(5) 0.004(4) 0.005(4)
C41 0.041(6) 0.039(5) 0.056(7) -0.012(5) 0.008(5) 0.000(4)
C42 0.048(6) 0.080(7) 0.015(5) -0.003(5) -0.001(4) -0.006(5)
C43 0.038(5) 0.037(5) 0.044(6) 0.000(4) -0.005(4) -0.007(4)
C44 0.034(5) 0.040(5) 0.041(6) -0.006(4) -0.010(4) -0.005(4)
C45 0.034(5) 0.035(5) 0.046(6) -0.010(4) -0.001(4) 0.000(4)
C46 0.030(5) 0.031(5) 0.046(6) -0.006(4) -0.001(4) 0.008(4)
C47 0.033(5) 0.030(5) 0.035(5) -0.004(4) -0.008(4) -0.005(4)
C48 0.046(6) 0.048(6) 0.063(7) 0.005(5) -0.002(5) -0.019(5)
C49 0.052(7) 0.083(8) 0.050(7) -0.027(6) -0.018(5) -0.007(6)
C50 0.049(6) 0.064(7) 0.036(6) -0.009(5) 0.011(5) -0.002(5)
C51 0.029(5) 0.055(6) 0.039(6) -0.012(4) -0.004(4) 0.006(4)
C52 0.048(6) 0.041(5) 0.038(6) 0.004(4) -0.016(4) 0.001(4)
S5 0.0405(13) 0.0458(13) 0.0245(12) -0.0029(10) 0.0034(10) 0.0008(10)
O1 0.049(4) 0.052(4) 0.033(4) -0.008(3) 0.003(3) -0.009(3)
O2 0.083(6) 0.084(5) 0.041(5) 0.024(4) -0.008(4) -0.010(4)
O3 0.066(5) 0.075(5) 0.069(6) -0.033(4) -0.005(4) 0.024(4)
F1 0.054(5) 0.112(6) 0.177(9) -0.026(6) 0.059(5) -0.014(4)
F2 0.112(6) 0.114(6) 0.054(4) 0.038(4) -0.020(4) -0.063(5)
F3 0.079(5) 0.103(5) 0.066(5) 0.003(4) -0.025(4) -0.049(4)
C53 0.040(6) 0.063(7) 0.041(6) -0.006(5) -0.004(5) -0.017(5)
S6 0.0364(13) 0.0432(13) 0.0375(14) 0.0015(10) 0.0069(10) 0.0080(10)
O4 0.087(6) 0.085(6) 0.046(5) -0.010(4) -0.011(4) -0.022(5)
O5 0.059(5) 0.067(5) 0.066(5) 0.011(4) 0.037(4) 0.025(4)
O6 0.063(5) 0.043(4) 0.070(5) 0.011(3) 0.015(4) 0.017(3)
F4 0.065(4) 0.054(4) 0.089(5) 0.030(3) 0.018(4) 0.018(3)
F5 0.045(4) 0.107(5) 0.056(4) 0.019(3) 0.027(3) 0.019(3)
F6 0.078(5) 0.094(5) 0.059(4) -0.004(4) -0.020(4) -0.015(4)
C54 0.027(5) 0.045(6) 0.047(6) 0.003(4) 0.005(4) -0.002(4)
S7 0.0322(12) 0.0412(13) 0.0377(14) -0.0063(10) -0.0007(10) -0.0030(10)
O7 0.038(4) 0.051(4) 0.054(4) -0.019(3) 0.003(3) -0.003(3)
O8 0.043(4) 0.060(5) 0.067(5) -0.012(4) -0.006(4) 0.008(3)
O9 0.065(5) 0.044(4) 0.053(5) -0.004(3) 0.006(4) -0.017(3)
F7 0.125(6) 0.069(4) 0.059(4) 0.012(3) -0.023(4) -0.054(4)
F8 0.086(5) 0.081(5) 0.074(5) 0.009(4) -0.033(4) 0.014(4)
F9 0.094(5) 0.082(4) 0.040(4) -0.021(3) 0.012(3) -0.029(4)
C55 0.053(7) 0.047(6) 0.052(7) 0.000(5) -0.008(5) -0.021(5)

loop_
_atom_type_symbol
_atom_type_description
_atom_type_scat_dispersion_real
_atom_type_scat_dispersion_imag
_atom_type_scat_source
C C 0.0033 0.0016 'International Tables Vol C Tables 4.2.6.8 and 6.1.1.4'
H H 0.0000 0.0000 'International Tables Vol C Tables 4.2.6.8 and 6.1.1.4'
O O 0.0106 0.0060 'International Tables Vol C Tables 4.2.6.8 and 6.1.1.4'
F F 0.0171 0.0103 'International Tables Vol C Tables 4.2.6.8 and 6.1.1.4'
S S 0.1246 0.1234 'International Tables Vol C Tables 4.2.6.8 and 6.1.1.4'
Rh Rh -1.1178 0.9187 'International Tables Vol C Tables 4.2.6.8 and 6.1.1.4'
Ir Ir -1.4442 7.9887 'International Tables Vol C Tables 4.2.6.8 and 6.1.1.4'
B B 0.0013 0.0007 'International Tables Vol C Tables 4.2.6.8 and 6.1.1.4'

loop_
_geom_angle_atom_site_label_1
_geom_angle_atom_site_label_2
_geom_angle_atom_site_label_3
_geom_angle
C8 Ir1 C10 64.1(3)
C8 Ir1 C9 38.2(3)
C10 Ir1 C9 38.8(3)
C8 Ir1 C7 38.6(3)
C10 Ir1 C7 63.6(3)
C9 Ir1 C7 64.3(3)
C8 Ir1 C11 64.2(3)
C10 Ir1 C11 37.8(3)
C9 Ir1 C11 64.3(3)
C7 Ir1 C11 38.1(3)
C8 Ir1 C4 128.8(3)
C10 Ir1 C4 119.1(3)
C9 Ir1 C4 108.8(3)
C7 Ir1 C4 166.4(4)
C11 Ir1 C4 151.6(4)
C8 Ir1 C6 161.7(3)
C10 Ir1 C6 121.1(3)
C9 Ir1 C6 155.9(3)
C7 Ir1 C6 125.2(3)
C11 Ir1 C6 108.2(3)
C4 Ir1 C6 66.1(3)
C8 Ir1 C5 161.1(3)
C10 Ir1 C5 109.5(3)
C9 Ir1 C5 125.5(3)
C7 Ir1 C5 157.0(4)
C11 Ir1 C5 122.8(4)
C4 Ir1 C5 36.5(3)
C6 Ir1 C5 37.1(3)
C8 Ir1 C3 107.8(3)
C10 Ir1 C3 145.0(3)
C9 Ir1 C3 113.0(3)
C7 Ir1 C3 132.5(4)
C11 Ir1 C3 170.6(4)
C4 Ir1 C3 37.2(4)
C6 Ir1 C3 77.9(3)
C5 Ir1 C3 66.4(4)
C8 Ir1 C1 130.0(3)
C10 Ir1 C1 147.5(3)
C9 Ir1 C1 168.0(3)
C7 Ir1 C1 107.6(3)
C11 Ir1 C1 115.5(3)
C4 Ir1 C1 77.1(3)
C6 Ir1 C1 35.9(3)
C5 Ir1 C1 65.5(3)
C3 Ir1 C1 65.1(3)
C8 Ir1 C2 108.7(3)
C10 Ir1 C2 172.7(3)
C9 Ir1 C2 136.1(3)
C7 Ir1 C2 110.1(3)
C11 Ir1 C2 139.1(3)
C4 Ir1 C2 66.0(3)
C6 Ir1 C2 65.3(3)
C5 Ir1 C2 77.7(3)
C3 Ir1 C2 36.3(3)
C1 Ir1 C2 35.9(3)
C17 Rh1 C19 63.8(3)
C17 Rh1 C18 38.1(4)
C19 Rh1 C18 38.0(3)
C17 Rh1 C20 63.4(3)
C19 Rh1 C20 38.8(3)
C18 Rh1 C20 63.9(3)
C17 Rh1 C21 38.8(4)
C19 Rh1 C21 64.2(3)
C18 Rh1 C21 64.4(4)
C20 Rh1 C21 37.4(3)
C17 Rh1 S2 121.1(3)
C19 Rh1 S2 115.5(3)
C18 Rh1 S2 102.0(3)
C20 Rh1 S2 152.3(2)
C21 Rh1 S2 159.4(3)
C17 Rh1 S1 130.7(3)
C19 Rh1 S1 139.4(2)
C18 Rh1 S1 167.3(3)
C20 Rh1 S1 107.3(2)
C21 Rh1 S1 103.0(3)
S2 Rh1 S1 89.71(8)
C1 S1 Rh1 104.9(3)
C2 S2 Rh1 104.3(3)
C6 C1 C2 120.3(7)
C6 C1 S1 120.6(6)
C2 C1 S1 119.1(6)
C6 C1 Ir1 68.3(4)
C2 C1 Ir1 72.9(4)
S1 C1 Ir1 129.0(4)
C1 C2 C3 117.3(8)
C1 C2 S2 122.1(6)
C3 C2 S2 120.6(7)
C1 C2 Ir1 71.1(4)
C3 C2 Ir1 67.6(4)
S2 C2 Ir1 130.4(4)
C4 C3 C2 121.4(8)
C4 C3 Ir1 71.1(5)
C2 C3 Ir1 76.1(5)
C4 C3 H3 119.3
C2 C3 H3 119.3
Ir1 C3 H3 125.2
C5 C4 C3 120.0(8)
C5 C4 Ir1 71.7(5)
C3 C4 Ir1 71.7(5)
C5 C4 H4 120.0
C3 C4 H4 120.0
Ir1 C4 H4 128.9
C4 C5 C6 119.5(9)
C4 C5 Ir1 71.8(5)
C6 C5 Ir1 71.5(5)
C4 C5 H5 120.2
C6 C5 H5 120.2
Ir1 C5 H5 128.7
C1 C6 C5 121.3(8)
C1 C6 Ir1 75.7(4)
C5 C6 Ir1 71.4(5)
C1 C6 H6 119.3
C5 C6 H6 119.3
Ir1 C6 H6 125.2
C11 C7 C8 107.4(8)
C11 C7 C12 126.5(8)
C8 C7 C12 126.1(9)
C11 C7 Ir1 70.9(5)
C8 C7 Ir1 69.4(4)
C12 C7 Ir1 123.6(6)
C9 C8 C7 108.8(8)
C9 C8 C13 125.7(8)
C7 C8 C13 125.5(8)
C9 C8 Ir1 71.4(5)
C7 C8 Ir1 72.0(5)
C13 C8 Ir1 124.2(6)
C8 C9 C10 106.8(7)
C8 C9 C14 126.7(7)
C10 C9 C14 126.5(8)
C8 C9 Ir1 70.3(4)
C10 C9 Ir1 70.4(4)
C14 C9 Ir1 126.5(6)
C11 C10 C9 109.0(8)
C11 C10 C15 123.8(8)
C9 C10 C15 127.1(8)
C11 C10 Ir1 72.0(4)
C9 C10 Ir1 70.8(4)
C15 C10 Ir1 125.4(6)
C10 C11 C7 108.0(7)
C10 C11 C16 126.1(9)
C7 C11 C16 125.9(9)
C10 C11 Ir1 70.2(4)
C7 C11 Ir1 71.0(5)
C16 C11 Ir1 127.5(6)
C7 C12 H12A 109.5
C7 C12 H12B 109.5
H12A C12 H12B 109.5
C7 C12 H12C 109.5
H12A C12 H12C 109.5
H12B C12 H12C 109.5
C8 C13 H13A 109.5
C8 C13 H13B 109.5
H13A C13 H13B 109.5
C8 C13 H13C 109.5
H13A C13 H13C 109.5
H13B C13 H13C 109.5
C9 C14 H14A 109.5
C9 C14 H14B 109.5
H14A C14 H14B 109.5
C9 C14 H14C 109.5
H14A C14 H14C 109.5
H14B C14 H14C 109.5
C10 C15 H15A 109.5
C10 C15 H15B 109.5
H15A C15 H15B 109.5
C10 C15 H15C 109.5
H15A C15 H15C 109.5
H15B C15 H15C 109.5
C11 C16 H16A 109.5
C11 C16 H16B 109.5
H16A C16 H16B 109.5
C11 C16 H16C 109.5
H16A C16 H16C 109.5
H16B C16 H16C 109.5
C18 C17 C21 108.9(8)
C18 C17 C22 127.7(10)
C21 C17 C22 123.2(10)
C18 C17 Rh1 71.7(6)
C21 C17 Rh1 71.5(5)
C22 C17 Rh1 126.8(7)
C17 C18 C19 107.8(8)
C17 C18 C23 126.3(10)
C19 C18 C23 125.8(10)
C17 C18 Rh1 70.2(5)
C19 C18 Rh1 70.8(5)
C23 C18 Rh1 127.5(8)
C18 C19 C20 107.4(8)
C18 C19 C24 127.9(9)
C20 C19 C24 124.6(9)
C18 C19 Rh1 71.1(5)
C20 C19 Rh1 71.0(5)
C24 C19 Rh1 125.0(7)
C21 C20 C19 109.0(8)
C21 C20 C25 127.7(9)
C19 C20 C25 123.3(8)
C21 C20 Rh1 71.2(5)
C19 C20 Rh1 70.3(5)
C25 C20 Rh1 125.9(7)
C20 C21 C17 107.0(8)
C20 C21 C26 126.1(9)
C17 C21 C26 126.9(9)
C20 C21 Rh1 71.4(5)
C17 C21 Rh1 69.7(5)
C26 C21 Rh1 124.2(6)
C17 C22 H22A 109.5
C17 C22 H22B 109.5
H22A C22 H22B 109.5
C17 C22 H22C 109.5
H22A C22 H22C 109.5
H22B C22 H22C 109.5
C18 C23 H23A 109.5
C18 C23 H23B 109.5
H23A C23 H23B 109.5
C18 C23 H23C 109.5
H23A C23 H23C 109.5
H23B C23 H23C 109.5
C19 C24 H24A 109.5
C19 C24 H24B 109.5
H24A C24 H24B 109.5
C19 C24 H24C 109.5
H24A C24 H24C 109.5
H24B C24 H24C 109.5
C20 C25 H25A 109.5
C20 C25 H25B 109.5
H25A C25 H25B 109.5
C20 C25 H25C 109.5
H25A C25 H25C 109.5
H25B C25 H25C 109.5
C21 C26 H26A 109.5
C21 C26 H26B 109.5
H26A C26 H26B 109.5
C21 C26 H26C 109.5
H26A C26 H26C 109.5
H26B C26 H26C 109.5
C34 Ir2 C36 64.7(3)
C34 Ir2 C33 38.3(3)
C36 Ir2 C33 64.2(3)
C34 Ir2 C35 38.6(3)
C36 Ir2 C35 38.7(3)
C33 Ir2 C35 64.2(3)
C34 Ir2 C37 64.6(3)
C36 Ir2 C37 38.5(3)
C33 Ir2 C37 38.3(3)
C35 Ir2 C37 64.6(3)
C34 Ir2 C30 133.7(3)
C36 Ir2 C30 115.8(3)
C33 Ir2 C30 171.9(4)
C35 Ir2 C30 110.3(3)
C37 Ir2 C30 146.4(3)
C34 Ir2 C31 166.2(3)
C36 Ir2 C31 108.9(3)
C33 Ir2 C31 152.0(4)
C35 Ir2 C31 128.8(3)
C37 Ir2 C31 118.9(4)
C30 Ir2 C31 36.1(3)
C34 Ir2 C29 110.1(3)
C36 Ir2 C29 139.6(3)
C33 Ir2 C29 137.7(3)
C35 Ir2 C29 111.0(3)
C37 Ir2 C29 174.6(3)
C30 Ir2 C29 36.9(3)
C31 Ir2 C29 66.1(4)
C34 Ir2 C32 156.6(3)
C36 Ir2 C32 123.4(3)
C33 Ir2 C32 121.5(3)
C35 Ir2 C32 160.0(3)
C37 Ir2 C32 106.9(3)
C30 Ir2 C32 65.8(4)
C31 Ir2 C32 37.2(3)
C29 Ir2 C32 78.3(4)
C34 Ir2 C27 125.4(3)
C36 Ir2 C27 152.4(3)
C33 Ir2 C27 106.5(3)
C35 Ir2 C27 163.0(3)
C37 Ir2 C27 117.8(3)
C30 Ir2 C27 77.2(3)
C31 Ir2 C27 66.3(3)
C29 Ir2 C27 65.4(3)
C32 Ir2 C27 36.9(3)
C34 Ir2 C28 107.5(3)
C36 Ir2 C28 170.7(3)
C33 Ir2 C28 113.3(3)
C35 Ir2 C28 132.1(3)
C37 Ir2 C28 144.3(3)
C30 Ir2 C28 65.3(3)
C31 Ir2 C28 77.6(3)
C29 Ir2 C28 36.2(3)
C32 Ir2 C28 65.8(3)
C27 Ir2 C28 36.0(3)
C46 Rh2 C43 64.1(3)
C46 Rh2 C44 65.2(3)
C43 Rh2 C44 39.3(3)
C46 Rh2 C45 39.6(3)
C43 Rh2 C45 65.0(3)
C44 Rh2 C45 38.6(3)
C46 Rh2 C47 38.1(3)
C43 Rh2 C47 38.2(3)
C44 Rh2 C47 65.1(3)
C45 Rh2 C47 65.2(3)
C46 Rh2 S4 133.3(3)
C43 Rh2 S4 135.5(3)
C44 Rh2 S4 103.7(3)
C45 Rh2 S4 102.5(3)
C47 Rh2 S4 167.4(2)
C46 Rh2 S3 119.6(2)
C43 Rh2 S3 118.0(3)
C44 Rh2 S3 155.3(3)
C45 Rh2 S3 157.8(2)
C47 Rh2 S3 102.8(2)
S4 Rh2 S3 89.75(8)
C27 S3 Rh2 104.3(3)
C28 S4 Rh2 105.1(3)
C28 C27 C32 119.4(8)
C28 C27 S3 120.2(6)
C32 C27 S3 120.4(7)
C28 C27 Ir2 72.9(4)
C32 C27 Ir2 68.8(4)
S3 C27 Ir2 129.3(4)
C29 C28 C27 118.1(8)
C29 C28 S4 121.0(7)
C27 C28 S4 120.7(6)
C29 C28 Ir2 67.6(4)
C27 C28 Ir2 71.1(4)
S4 C28 Ir2 129.5(4)
C30 C29 C28 120.5(9)
C30 C29 Ir2 70.3(5)
C28 C29 Ir2 76.2(5)
C30 C29 H29 119.7
C28 C29 H29 119.7
Ir2 C29 H29 125.5
C31 C30 C29 122.3(9)
C31 C30 Ir2 72.6(5)
C29 C30 Ir2 72.9(5)
C31 C30 H30 118.8
C29 C30 H30 118.8
Ir2 C30 H30 128.0
C30 C31 C32 119.9(9)
C30 C31 Ir2 71.3(5)
C32 C31 Ir2 72.6(5)
C30 C31 H31 120.1
C32 C31 H31 120.1
Ir2 C31 H31 128.2
C31 C32 C27 119.6(9)
C31 C32 Ir2 70.2(5)
C27 C32 Ir2 74.3(5)
C31 C32 H32 120.2
C27 C32 H32 120.2
Ir2 C32 H32 127.2
C34 C33 C37 108.9(7)
C34 C33 C38 126.0(7)
C37 C33 C38 125.1(8)
C34 C33 Ir2 70.3(4)
C37 C33 Ir2 71.3(4)
C38 C33 Ir2 126.4(6)
C33 C34 C35 108.1(7)
C33 C34 C39 125.1(7)
C35 C34 C39 126.7(8)
C33 C34 Ir2 71.4(4)
C35 C34 Ir2 71.4(4)
C39 C34 Ir2 126.1(5)
C34 C35 C36 107.5(7)
C34 C35 C40 126.4(8)
C36 C35 C40 126.1(7)
C34 C35 Ir2 70.0(4)
C36 C35 Ir2 70.4(4)
C40 C35 Ir2 126.2(6)
C37 C36 C35 108.2(7)
C37 C36 C41 126.3(8)
C35 C36 C41 125.4(8)
C37 C36 Ir2 71.2(4)
C35 C36 Ir2 70.9(4)
C41 C36 Ir2 125.7(6)
C33 C37 C36 107.3(7)
C33 C37 C42 126.5(8)
C36 C37 C42 126.2(8)
C33 C37 Ir2 70.4(4)
C36 C37 Ir2 70.3(4)
C42 C37 Ir2 126.3(6)
C33 C38 H38A 109.5
C33 C38 H38B 109.5
H38A C38 H38B 109.5
C33 C38 H38C 109.5
H38A C38 H38C 109.5
H38B C38 H38C 109.5
C34 C39 H39A 109.5
C34 C39 H39B 109.5
H39A C39 H39B 109.5
C34 C39 H39C 109.5
H39A C39 H39C 109.5
H39B C39 H39C 109.5
C35 C40 H40A 109.5
C35 C40 H40B 109.5
H40A C40 H40B 109.5
C35 C40 H40C 109.5
H40A C40 H40C 109.5
H40B C40 H40C 109.5
C36 C41 H41A 109.5
C36 C41 H41B 109.5
H41A C41 H41B 109.5
C36 C41 H41C 109.5
H41A C41 H41C 109.5
H41B C41 H41C 109.5
C37 C42 H42A 109.5
C37 C42 H42B 109.5
H42A C42 H42B 109.5
C37 C42 H42C 109.5
H42A C42 H42C 109.5
H42B C42 H42C 109.5
C47 C43 C44 109.2(8)
C47 C43 C48 126.0(9)
C44 C43 C48 124.7(8)
C47 C43 Rh2 72.2(5)
C44 C43 Rh2 70.5(5)
C48 C43 Rh2 125.8(7)
C45 C44 C43 107.2(8)
C45 C44 C49 125.9(9)
C43 C44 C49 126.8(9)
C45 C44 Rh2 70.7(5)
C43 C44 Rh2 70.2(5)
C49 C44 Rh2 127.2(7)
C44 C45 C46 106.7(8)
C44 C45 C50 125.8(9)
C46 C45 C50 127.4(8)
C44 C45 Rh2 70.7(5)
C46 C45 Rh2 69.3(5)
C50 C45 Rh2 125.9(7)
C47 C46 C45 109.7(8)
C47 C46 C51 126.2(8)
C45 C46 C51 123.8(8)
C47 C46 Rh2 73.1(5)
C45 C46 Rh2 71.1(5)
C51 C46 Rh2 126.5(6)
C46 C47 C43 107.0(8)
C46 C47 C52 127.4(8)
C43 C47 C52 125.5(8)
C46 C47 Rh2 68.9(5)
C43 C47 Rh2 69.6(5)
C52 C47 Rh2 127.0(6)
C43 C48 H48A 109.5
C43 C48 H48B 109.5
H48A C48 H48B 109.5
C43 C48 H48C 109.5
H48A C48 H48C 109.5
H48B C48 H48C 109.5
C44 C49 H49A 109.5
C44 C49 H49B 109.5
H49A C49 H49B 109.5
C44 C49 H49C 109.5
H49A C49 H49C 109.5
H49B C49 H49C 109.5
C45 C50 H50A 109.5
C45 C50 H50B 109.5
H50A C50 H50B 109.5
C45 C50 H50C 109.5
H50A C50 H50C 109.5
H50B C50 H50C 109.5
C46 C51 H51A 109.5
C46 C51 H51B 109.5
H51A C51 H51B 109.5
C46 C51 H51C 109.5
H51A C51 H51C 109.5
H51B C51 H51C 109.5
C47 C52 H52A 109.5
C47 C52 H52B 109.5
H52A C52 H52B 109.5
C47 C52 H52C 109.5
H52A C52 H52C 109.5
H52B C52 H52C 109.5
O2 S5 O1 114.6(4)
O2 S5 O3 115.7(5)
O1 S5 O3 114.4(4)
O2 S5 C53 102.7(5)
O1 S5 C53 104.7(4)
O3 S5 C53 102.4(5)
F2 C53 F3 107.9(8)
F2 C53 F1 106.9(10)
F3 C53 F1 107.8(9)
F2 C53 S5 111.9(7)
F3 C53 S5 111.1(7)
F1 C53 S5 111.0(7)
O6 S6 O5 114.7(4)
O6 S6 O4 114.1(5)
O5 S6 O4 115.8(5)
O6 S6 C54 103.0(4)
O5 S6 C54 103.5(4)
O4 S6 C54 103.4(4)
F5 C54 F6 107.6(8)
F5 C54 F4 106.8(7)
F6 C54 F4 106.0(8)
F5 C54 S6 113.0(7)
F6 C54 S6 110.9(6)
F4 C54 S6 112.3(7)
O8 S7 O9 115.3(4)
O8 S7 O7 114.2(4)
O9 S7 O7 115.2(4)
O8 S7 C55 103.5(5)
O9 S7 C55 103.0(4)
O7 S7 C55 103.2(5)
F8 C55 F9 107.1(9)
F8 C55 F7 108.2(9)
F9 C55 F7 106.4(9)
F8 C55 S7 112.2(8)
F9 C55 S7 111.8(7)
F7 C55 S7 110.9(7)
O11 S8 O10 115.5(8)
O11 S8 O12 116.1(7)
O10 S8 O12 112.5(7)
O11 S8 C56 102.2(12)
O10 S8 C56 100.3(12)
O12 S8 C56 108.1(12)
F12B C56 F12A 69(2)
F12B C56 F10 127(2)
F12A C56 F10 90(2)
F12B C56 F11 74(2)
F12A C56 F11 129(2)
F10 C56 F11 86(2)
F12B C56 S8 120(2)
F12A C56 S8 122(2)
F10 C56 S8 112.4(19)
F11 C56 S8 106(2)
C56 F11 F12B 48.0(15)
C56 F12A F12B 54.3(17)
C56 F12B F12A 56.9(19)
C56 F12B F11 58.3(19)
F12A F12B F11 107(2)

loop_
_geom_bond_atom_site_label_1
_geom_bond_atom_site_label_2
_geom_bond_distance
Ir1 C8 2.154(8)
Ir1 C10 2.164(7)
Ir1 C9 2.169(7)
Ir1 C7 2.189(8)
Ir1 C11 2.188(8)
Ir1 C4 2.221(9)
Ir1 C6 2.221(8)
Ir1 C5 2.219(9)
Ir1 C3 2.228(8)
Ir1 C1 2.316(7)
Ir1 C2 2.340(7)
Rh1 C17 2.142(9)
Rh1 C19 2.158(8)
Rh1 C18 2.162(9)
Rh1 C20 2.168(8)
Rh1 C21 2.165(9)
Rh1 S2 2.260(2)
Rh1 S1 2.265(2)
S1 C1 1.738(8)
S2 C2 1.717(9)
C1 C6 1.403(11)
C1 C2 1.435(11)
C2 C3 1.429(12)
C3 C4 1.421(14)
C3 H3 0.9500
C4 C5 1.392(13)
C4 H4 0.9500
C5 C6 1.413(12)
C5 H5 0.9500
C6 H6 0.9500
C7 C11 1.428(13)
C7 C8 1.436(11)
C7 C12 1.509(13)
C8 C9 1.416(12)
C8 C13 1.506(12)
C9 C10 1.439(11)
C9 C14 1.484(11)
C10 C11 1.410(12)
C10 C15 1.505(12)
C11 C16 1.489(12)
C12 H12A 0.9800
C12 H12B 0.9800
C12 H12C 0.9800
C13 H13A 0.9800
C13 H13B 0.9800
C13 H13C 0.9800
C14 H14A 0.9800
C14 H14B 0.9800
C14 H14C 0.9800
C15 H15A 0.9800
C15 H15B 0.9800
C15 H15C 0.9800
C16 H16A 0.9800
C16 H16B 0.9800
C16 H16C 0.9800
C17 C18 1.406(14)
C17 C21 1.430(13)
C17 C22 1.499(13)
C18 C19 1.407(13)
C18 C23 1.535(13)
C19 C20 1.435(12)
C19 C24 1.482(13)
C20 C21 1.388(12)
C20 C25 1.497(12)
C21 C26 1.502(13)
C22 H22A 0.9800
C22 H22B 0.9800
C22 H22C 0.9800
C23 H23A 0.9800
C23 H23B 0.9800
C23 H23C 0.9800
C24 H24A 0.9800
C24 H24B 0.9800
C24 H24C 0.9800
C25 H25A 0.9800
C25 H25B 0.9800
C25 H25C 0.9800
C26 H26A 0.9800
C26 H26B 0.9800
C26 H26C 0.9800
Ir2 C34 2.156(8)
Ir2 C36 2.167(8)
Ir2 C33 2.169(7)
Ir2 C35 2.174(8)
Ir2 C37 2.180(8)
Ir2 C30 2.196(8)
Ir2 C31 2.213(9)
Ir2 C29 2.229(8)
Ir2 C32 2.245(8)
Ir2 C27 2.319(8)
Ir2 C28 2.343(8)
Rh2 C46 2.132(8)
Rh2 C43 2.154(8)
Rh2 C44 2.158(9)
Rh2 C45 2.157(8)
Rh2 C47 2.187(8)
Rh2 S4 2.254(2)
Rh2 S3 2.266(2)
S3 C27 1.736(9)
S4 C28 1.713(9)
C27 C28 1.442(12)
C27 C32 1.445(12)
C28 C29 1.424(12)
C29 C30 1.400(12)
C29 H29 0.9500
C30 C31 1.367(13)
C30 H30 0.9500
C31 C32 1.422(13)
C31 H31 0.9500
C32 H32 0.9500
C33 C34 1.419(11)
C33 C37 1.427(11)
C33 C38 1.491(11)
C34 C35 1.431(11)
C34 C39 1.506(11)
C35 C36 1.437(11)
C35 C40 1.479(12)
C36 C37 1.435(11)
C36 C41 1.488(11)
C37 C42 1.496(12)
C38 H38A 0.9800
C38 H38B 0.9800
C38 H38C 0.9800
C39 H39A 0.9800
C39 H39B 0.9800
C39 H39C 0.9800
C40 H40A 0.9800
C40 H40B 0.9800
C40 H40C 0.9800
C41 H41A 0.9800
C41 H41B 0.9800
C41 H41C 0.9800
C42 H42A 0.9800
C42 H42B 0.9800
C42 H42C 0.9800
C43 C47 1.420(12)
C43 C44 1.450(13)
C43 C48 1.509(12)
C44 C45 1.426(12)
C44 C49 1.476(12)
C45 C46 1.453(12)
C45 C50 1.463(12)
C46 C47 1.409(12)
C46 C51 1.490(12)
C47 C52 1.485(12)
C48 H48A 0.9800
C48 H48B 0.9800
C48 H48C 0.9800
C49 H49A 0.9800
C49 H49B 0.9800
C49 H49C 0.9800
C50 H50A 0.9800
C50 H50B 0.9800
C50 H50C 0.9800
C51 H51A 0.9800
C51 H51B 0.9800
C51 H51C 0.9800
C52 H52A 0.9800
C52 H52B 0.9800
C52 H52C 0.9800
S5 O2 1.422(7)
S5 O1 1.430(6)
S5 O3 1.429(7)
S5 C53 1.811(10)
F1 C53 1.312(12)
F2 C53 1.308(12)
F3 C53 1.311(11)
S6 O6 1.425(7)
S6 O5 1.428(7)
S6 O4 1.437(8)
S6 C54 1.799(10)
F4 C54 1.331(10)
F5 C54 1.306(10)
F6 C54 1.325(11)
S7 O8 1.422(7)
S7 O9 1.428(6)
S7 O7 1.434(6)
S7 C55 1.814(11)
F7 C55 1.328(10)
F8 C55 1.313(12)
F9 C55 1.316(12)
S8 O11 1.439(12)
S8 O10 1.464(13)
S8 O12 1.468(12)
S8 C56 1.769(17)
C56 F12B 1.24(3)
C56 F12A 1.28(3)
C56 F10 1.40(3)
C56 F11 1.42(3)
F11 F12B 1.60(3)
F12A F12B 1.42(3)
